data_4342890
loop_
_publ_author_name
'Zhang, Xian'
'Wang, Qiuran'
'Ma, Zhimin'
'He, Jianqiao'
'Wang, Zhe'
'Zheng, Chong'
'Lin, Jianhua'
'Huang, Fuqiang'

_publ_section_title
;
 Synthesis, Structure, Multiband Optical, and Electrical Conductive
 Properties of a 3D Open Cubic Framework Based on [Cu8Sn6S24](z-)
 Clusters.
;
_journal_issue 11
_journal_name_full 'Inorganic chemistry'
_journal_page_first 5301
_journal_page_last 5308
_journal_paper_doi 10.1021/acs.inorgchem.5b00317
_journal_volume 54
_journal_year 2015
_chemical_formula_sum 'Cu32 H8 Na4 O4 S48 Sn12'
_chemical_formula_weight 5161.32
_chemical_name_systematic
; 
 ? 
;
_space_group_IT_number 226
_symmetry_cell_setting cubic
_symmetry_space_group_name_Hall '-F 4a 2 3'
_symmetry_space_group_name_H-M 'F m -3 c'
_atom_sites_solution_hydrogens geom
_atom_sites_solution_primary direct
_atom_sites_solution_secondary difmap
_audit_creation_method SHELXL-97
_cell_angle_alpha 90.00
_cell_angle_beta 90.00
_cell_angle_gamma 90.00
_cell_formula_units_Z 2
_cell_length_a 17.921(2)
_cell_length_b 17.921(2)
_cell_length_c 17.921(2)
_cell_measurement_reflns_used 861
_cell_measurement_temperature 180(2)
_cell_measurement_theta_max 28.84
_cell_measurement_theta_min 3.2087
_cell_volume 5755.5(11)
_computing_cell_refinement
;
CrysAlisPro, Agilent Technologies,
Version 1.171.36.28 (release 01-02-2013 CrysAlis171 .NET)
(compiled Apr  1 2014,16:14:44)
;
_computing_data_collection
;
CrysAlisPro, Agilent Technologies,
Version 1.171.36.28 (release 01-02-2013 CrysAlis171 .NET)
(compiled Apr  1 2014,16:14:44)
;
_computing_data_reduction
;
CrysAlisPro, Agilent Technologies,
Version 1.171.36.28 (release 01-02-2013 CrysAlis171 .NET)
(compiled Apr  1 2014,16:14:44)
;
_computing_molecular_graphics 'Bruker SHELXTL'
_computing_publication_material 'Bruker SHELXTL'
_computing_structure_refinement 'SHELXL-97 (Sheldrick, 1997)'
_computing_structure_solution 'SHELXS-97 (Sheldrick, 1990)'
_diffrn_ambient_temperature 180(2)
_diffrn_measured_fraction_theta_full 0.995
_diffrn_measured_fraction_theta_max 0.995
_diffrn_measurement_device_type 'CCD area detector'
_diffrn_measurement_method '\w scans'
_diffrn_radiation_monochromator mirror
_diffrn_radiation_source 'SuperNova (Mo) X-ray Source'
_diffrn_radiation_type MoK\a
_diffrn_radiation_wavelength 0.71073
_diffrn_reflns_av_R_equivalents 0.0373
_diffrn_reflns_av_sigmaI/netI 0.0182
_diffrn_reflns_limit_h_max 23
_diffrn_reflns_limit_h_min -24
_diffrn_reflns_limit_k_max 23
_diffrn_reflns_limit_k_min -13
_diffrn_reflns_limit_l_max 11
_diffrn_reflns_limit_l_min -23
_diffrn_reflns_number 2818
_diffrn_reflns_theta_full 27.38
_diffrn_reflns_theta_max 27.38
_diffrn_reflns_theta_min 3.94
_exptl_absorpt_coefficient_mu 9.216
_exptl_absorpt_correction_T_max 0.43
_exptl_absorpt_correction_T_min 0.35
_exptl_absorpt_correction_type multi-scan
_exptl_crystal_colour black
_exptl_crystal_density_diffrn 2.978
_exptl_crystal_density_method 'not measured'
_exptl_crystal_description cubic
_exptl_crystal_F_000 4762.1
_exptl_crystal_size_max 0.09250
_exptl_crystal_size_mid 0.09250
_exptl_crystal_size_min 0.09250
_refine_diff_density_max 1.449
_refine_diff_density_min -2.238
_refine_diff_density_rms 0.205
_refine_ls_extinction_method SHELXL
_refine_ls_goodness_of_fit_ref 1.254
_refine_ls_hydrogen_treatment mixed
_refine_ls_matrix_type full
_refine_ls_number_parameters 17
_refine_ls_number_reflns 303
_refine_ls_number_restraints 9
_refine_ls_restrained_S_all 1.310
_refine_ls_R_factor_all 0.0524
_refine_ls_R_factor_gt 0.0435
_refine_ls_shift/su_max 0.000
_refine_ls_shift/su_mean 0.000
_refine_ls_structure_factor_coef Fsqd
_refine_ls_weighting_details 'calc w=1/[\s^2^(Fo^2^)+(0.0484P)^2^+75.8365P] where P=(Fo^2^+2Fc^2^)/3'
_refine_ls_weighting_scheme calc
_refine_ls_wR_factor_gt 0.1005
_refine_ls_wR_factor_ref 0.1049
_reflns_number_gt 258
_reflns_number_total 303
_reflns_threshold_expression >2sigma(I)
_cod_data_source_file ic5b00317_si_002.cif
_cod_data_source_block NaCuSnS
_cod_depositor_comments 'Adding full bibliography for 4342890--4342891.cif.'
_cod_original_cell_volume 5755.5(12)
_cod_database_code 4342890

loop_
_symmetry_equiv_pos_as_xyz
'x, y, z'
'-x, -y, z'
'-x, y, -z'
'x, -y, -z'
'z, x, y'
'z, -x, -y'
'-z, -x, y'
'-z, x, -y'
'y, z, x'
'-y, z, -x'
'y, -z, -x'
'-y, -z, x'
'y+1/2, x+1/2, -z+1/2'
'-y+1/2, -x+1/2, -z+1/2'
'y+1/2, -x+1/2, z+1/2'
'-y+1/2, x+1/2, z+1/2'
'x+1/2, z+1/2, -y+1/2'
'-x+1/2, z+1/2, y+1/2'
'-x+1/2, -z+1/2, -y+1/2'
'x+1/2, -z+1/2, y+1/2'
'z+1/2, y+1/2, -x+1/2'
'z+1/2, -y+1/2, x+1/2'
'-z+1/2, y+1/2, x+1/2'
'-z+1/2, -y+1/2, -x+1/2'
'x, y+1/2, z+1/2'
'-x, -y+1/2, z+1/2'
'-x, y+1/2, -z+1/2'
'x, -y+1/2, -z+1/2'
'z, x+1/2, y+1/2'
'z, -x+1/2, -y+1/2'
'-z, -x+1/2, y+1/2'
'-z, x+1/2, -y+1/2'
'y, z+1/2, x+1/2'
'-y, z+1/2, -x+1/2'
'y, -z+1/2, -x+1/2'
'-y, -z+1/2, x+1/2'
'y+1/2, x+1, -z+1'
'-y+1/2, -x+1, -z+1'
'y+1/2, -x+1, z+1'
'-y+1/2, x+1, z+1'
'x+1/2, z+1, -y+1'
'-x+1/2, z+1, y+1'
'-x+1/2, -z+1, -y+1'
'x+1/2, -z+1, y+1'
'z+1/2, y+1, -x+1'
'z+1/2, -y+1, x+1'
'-z+1/2, y+1, x+1'
'-z+1/2, -y+1, -x+1'
'x+1/2, y, z+1/2'
'-x+1/2, -y, z+1/2'
'-x+1/2, y, -z+1/2'
'x+1/2, -y, -z+1/2'
'z+1/2, x, y+1/2'
'z+1/2, -x, -y+1/2'
'-z+1/2, -x, y+1/2'
'-z+1/2, x, -y+1/2'
'y+1/2, z, x+1/2'
'-y+1/2, z, -x+1/2'
'y+1/2, -z, -x+1/2'
'-y+1/2, -z, x+1/2'
'y+1, x+1/2, -z+1'
'-y+1, -x+1/2, -z+1'
'y+1, -x+1/2, z+1'
'-y+1, x+1/2, z+1'
'x+1, z+1/2, -y+1'
'-x+1, z+1/2, y+1'
'-x+1, -z+1/2, -y+1'
'x+1, -z+1/2, y+1'
'z+1, y+1/2, -x+1'
'z+1, -y+1/2, x+1'
'-z+1, y+1/2, x+1'
'-z+1, -y+1/2, -x+1'
'x+1/2, y+1/2, z'
'-x+1/2, -y+1/2, z'
'-x+1/2, y+1/2, -z'
'x+1/2, -y+1/2, -z'
'z+1/2, x+1/2, y'
'z+1/2, -x+1/2, -y'
'-z+1/2, -x+1/2, y'
'-z+1/2, x+1/2, -y'
'y+1/2, z+1/2, x'
'-y+1/2, z+1/2, -x'
'y+1/2, -z+1/2, -x'
'-y+1/2, -z+1/2, x'
'y+1, x+1, -z+1/2'
'-y+1, -x+1, -z+1/2'
'y+1, -x+1, z+1/2'
'-y+1, x+1, z+1/2'
'x+1, z+1, -y+1/2'
'-x+1, z+1, y+1/2'
'-x+1, -z+1, -y+1/2'
'x+1, -z+1, y+1/2'
'z+1, y+1, -x+1/2'
'z+1, -y+1, x+1/2'
'-z+1, y+1, x+1/2'
'-z+1, -y+1, -x+1/2'
'-x, -y, -z'
'x, y, -z'
'x, -y, z'
'-x, y, z'
'-z, -x, -y'
'-z, x, y'
'z, x, -y'
'z, -x, y'
'-y, -z, -x'
'y, -z, x'
'-y, z, x'
'y, z, -x'
'-y-1/2, -x-1/2, z-1/2'
'y-1/2, x-1/2, z-1/2'
'-y-1/2, x-1/2, -z-1/2'
'y-1/2, -x-1/2, -z-1/2'
'-x-1/2, -z-1/2, y-1/2'
'x-1/2, -z-1/2, -y-1/2'
'x-1/2, z-1/2, y-1/2'
'-x-1/2, z-1/2, -y-1/2'
'-z-1/2, -y-1/2, x-1/2'
'-z-1/2, y-1/2, -x-1/2'
'z-1/2, -y-1/2, -x-1/2'
'z-1/2, y-1/2, x-1/2'
'-x, -y+1/2, -z+1/2'
'x, y+1/2, -z+1/2'
'x, -y+1/2, z+1/2'
'-x, y+1/2, z+1/2'
'-z, -x+1/2, -y+1/2'
'-z, x+1/2, y+1/2'
'z, x+1/2, -y+1/2'
'z, -x+1/2, y+1/2'
'-y, -z+1/2, -x+1/2'
'y, -z+1/2, x+1/2'
'-y, z+1/2, x+1/2'
'y, z+1/2, -x+1/2'
'-y-1/2, -x, z'
'y-1/2, x, z'
'-y-1/2, x, -z'
'y-1/2, -x, -z'
'-x-1/2, -z, y'
'x-1/2, -z, -y'
'x-1/2, z, y'
'-x-1/2, z, -y'
'-z-1/2, -y, x'
'-z-1/2, y, -x'
'z-1/2, -y, -x'
'z-1/2, y, x'
'-x+1/2, -y, -z+1/2'
'x+1/2, y, -z+1/2'
'x+1/2, -y, z+1/2'
'-x+1/2, y, z+1/2'
'-z+1/2, -x, -y+1/2'
'-z+1/2, x, y+1/2'
'z+1/2, x, -y+1/2'
'z+1/2, -x, y+1/2'
'-y+1/2, -z, -x+1/2'
'y+1/2, -z, x+1/2'
'-y+1/2, z, x+1/2'
'y+1/2, z, -x+1/2'
'-y, -x-1/2, z'
'y, x-1/2, z'
'-y, x-1/2, -z'
'y, -x-1/2, -z'
'-x, -z-1/2, y'
'x, -z-1/2, -y'
'x, z-1/2, y'
'-x, z-1/2, -y'
'-z, -y-1/2, x'
'-z, y-1/2, -x'
'z, -y-1/2, -x'
'z, y-1/2, x'
'-x+1/2, -y+1/2, -z'
'x+1/2, y+1/2, -z'
'x+1/2, -y+1/2, z'
'-x+1/2, y+1/2, z'
'-z+1/2, -x+1/2, -y'
'-z+1/2, x+1/2, y'
'z+1/2, x+1/2, -y'
'z+1/2, -x+1/2, y'
'-y+1/2, -z+1/2, -x'
'y+1/2, -z+1/2, x'
'-y+1/2, z+1/2, x'
'y+1/2, z+1/2, -x'
'-y, -x, z-1/2'
'y, x, z-1/2'
'-y, x, -z-1/2'
'y, -x, -z-1/2'
'-x, -z, y-1/2'
'x, -z, -y-1/2'
'x, z, y-1/2'
'-x, z, -y-1/2'
'-z, -y, x-1/2'
'-z, y, -x-1/2'
'z, -y, -x-1/2'
'z, y, x-1/2'

loop_
_atom_site_label
_atom_site_type_symbol
_atom_site_symmetry_multiplicity
_atom_site_Wyckoff_symbol
_atom_site_fract_x
_atom_site_fract_y
_atom_site_fract_z
_atom_site_U_iso_or_equiv
_atom_site_adp_type
_atom_site_occupancy
_atom_site_calc_flag
_atom_site_refinement_flags
Sn Sn 24 c 0.2500 0.5000 0.5000 0.0215(5) Uani 1 d S
Cu Cu 64 g 0.41072(6) 0.58928(6) 0.58928(6) 0.0384(6) Uani 1 d S
S S 96 i 0.32402(11) 0.5000 0.61215(12) 0.0242(6) Uani 1 d S
Na1 Na 48 f 0.2500 0.440(2) 0.7500 0.0384(6) Uani 0.17 d SP
O1 O 8 a 0.2500 0.2500 0.7500 0.087(14) Uani 1 d SDU
H1 H 192 j 0.2970(6) 0.2500 0.7622(1) 0.130 Uiso 0.17 d SPD
H2 H 48 f 0.2500 0.2500 0.7015(6) 0.130 Uiso 0.17 d SPD

loop_
_atom_site_aniso_label
_atom_site_aniso_U_11
_atom_site_aniso_U_22
_atom_site_aniso_U_33
_atom_site_aniso_U_23
_atom_site_aniso_U_13
_atom_site_aniso_U_12
Sn 0.0192(7) 0.0227(5) 0.0227(5) 0.000 0.000 0.000
Cu 0.0384(6) 0.0384(6) 0.0384(6) 0.0073(4) -0.0073(4) -0.0073(4)
S 0.0231(11) 0.0269(11) 0.0226(11) 0.000 -0.0041(9) 0.000
Na1 0.0378(6) 0.0378(6) 0.0378(6) 0.0077(4) -0.0077(4) -0.0077(4)
O1 0.087(14) 0.087(14) 0.087(14) 0.000 0.000 0.000

loop_
_atom_type_symbol
_atom_type_description
_atom_type_scat_dispersion_real
_atom_type_scat_dispersion_imag
_atom_type_scat_source
S S 0.1246 0.1234 'International Tables Vol C Tables 4.2.6.8 and 6.1.1.4'
Cu Cu 0.3201 1.2651 'International Tables Vol C Tables 4.2.6.8 and 6.1.1.4'
Sn Sn -0.6537 1.4246 'International Tables Vol C Tables 4.2.6.8 and 6.1.1.4'
Na Na 0.0362 0.0249 'International Tables Vol C Tables 4.2.6.8 and 6.1.1.4'
O O 0.0106 0.0060 'International Tables Vol C Tables 4.2.6.8 and 6.1.1.4'
H H 0.0000 0.0000 'International Tables Vol C Tables 4.2.6.8 and 6.1.1.4'

loop_
_geom_angle_atom_site_label_1
_geom_angle_atom_site_label_2
_geom_angle_atom_site_label_3
_geom_angle
_geom_angle_site_symmetry_1
_geom_angle_site_symmetry_3
S Sn S 107.66(5) 137_665 .
S Sn S 113.15(10) 137_665 42_544
S Sn S 107.66(5) . 42_544
S Sn S 107.66(5) 137_665 98_556
S Sn S 113.15(10) . 98_556
S Sn S 107.66(5) 42_544 98_556
S Cu S 119.15(2) 10_656 .
S Cu S 119.15(2) 10_656 101_666
S Cu S 119.15(2) . 101_666
Cu S Cu 89.76(12) . 99_565
Cu S Sn 103.10(7) . .
Cu S Sn 103.10(7) 99_565 .
Cu S Na1 101.5(6) . 145_566
Cu S Na1 134.7(5) 99_565 145_566
Sn S Na1 116.31(16) . 145_566
Cu S Na1 134.7(5) . .
Cu S Na1 101.5(6) 99_565 .
Sn S Na1 116.31(16) . .
Na1 S Na1 41.9(14) 145_566 .
Na1 Na1 S 69.0(7) 145_566 189_666
Na1 Na1 S 69.0(7) 145_566 145_566
S Na1 S 82.6(5) 189_666 145_566
Na1 Na1 S 69.0(7) 145_566 .
S Na1 S 82.6(5) 189_666 .
S Na1 S 138.1(14) 145_566 .
Na1 Na1 S 69.0(7) 145_566 45_445
S Na1 S 138.1(14) 189_666 45_445
S Na1 S 82.6(5) 145_566 45_445
S Na1 S 82.6(5) . 45_445
Na1 Na1 O1 180.000(5) 145_566 .
S Na1 O1 111.0(7) 189_666 .
S Na1 O1 111.0(7) 145_566 .
S Na1 O1 111.0(7) . .
S Na1 O1 111.0(7) 45_445 .

loop_
_geom_bond_atom_site_label_1
_geom_bond_atom_site_label_2
_geom_bond_distance
_geom_bond_site_symmetry_2
Sn S 2.408(2) 137_665
Sn S 2.408(2) .
Sn S 2.408(2) 42_544
Sn S 2.408(2) 98_556
Cu S 2.2676(15) 10_656
Cu S 2.2676(15) .
Cu S 2.2676(15) 101_666
S Cu 2.2676(15) 99_565
S Na1 3.003(15) 145_566
S Na1 3.003(15) .
Na1 Na1 2.15(8) 145_566
Na1 S 3.003(15) 189_666
Na1 S 3.003(15) 145_566
Na1 S 3.003(15) 45_445
Na1 O1 3.41(4) .
